data_1502351
loop_
_publ_author_name
'Z\"ophel, Lukas'
'Enkelmann, Volker'
'Rieger, Ralph'
'M\"ullen, Klaus'

_publ_section_title
;
 Saddle Shaped Hexaaryl[a,c,fg,j,l,op]tetracenes from
 4,5,9,10-Tetrafunctionalized Pyrenes
;
_journal_coden_ASTM ORLEF7
_journal_issue 17
_journal_name_full 'Organic Letters'
_journal_page_first 4506
_journal_page_last 4509
_journal_paper_doi 10.1021/ol2016516
_journal_volume 13
_journal_year 2011
_chemical_formula_moiety 'C48 H46 S4'
_chemical_formula_sum 'C48 H46 S4'
_chemical_formula_weight 751.16
_space_group_IT_number 2
_symmetry_cell_setting triclinic
_symmetry_space_group_name_Hall '-P 1'
_symmetry_space_group_name_H-M 'P -1'
_atom_sites_solution_hydrogens geom
_atom_sites_solution_primary direct
_audit_creation_date 11-05-18
_audit_creation_method CRYSTALS_ver_12.84
_cell_angle_alpha 74.530(2)
_cell_angle_beta 88.182(3)
_cell_angle_gamma 87.442(3)
_cell_formula_units_Z 2
_cell_length_a 7.5858(3)
_cell_length_b 13.6821(7)
_cell_length_c 18.7826(9)
_cell_measurement_reflns_used 0
_cell_measurement_temperature 120
_cell_measurement_theta_max 0
_cell_measurement_theta_min 0
_cell_volume 1876.54(15)
_computing_cell_refinement 'DENZO/SCALEPACK (Otwinowski & Minor, 1997)'
_computing_data_collection 'COLLECT (Nonius, 1997-2001).'
_computing_data_reduction 'DENZO/SCALEPACK (Otwinowski & Minor, 1997)'
_computing_molecular_graphics 'CAMERON (Watkin et al., 1996)'
_computing_publication_material 'CRYSTALS (Betteridge et al., 2003)'
_computing_structure_refinement 'CRYSTALS (Betteridge et al., 2003)'
_computing_structure_solution 'SHELXS 86 (Sheldrick, 1986)'
_diffrn_ambient_temperature 120
_diffrn_measured_fraction_theta_full 0.971
_diffrn_measured_fraction_theta_max 0.938
_diffrn_measurement_device_type 'Nonius KappaCCD'
_diffrn_measurement_method '\f & \w scans'
_diffrn_radiation_monochromator graphite
_diffrn_radiation_type 'Mo K\a'
_diffrn_radiation_wavelength 0.71073
_diffrn_reflns_av_R_equivalents 0.055
_diffrn_reflns_limit_h_max 10
_diffrn_reflns_limit_h_min -10
_diffrn_reflns_limit_k_max 18
_diffrn_reflns_limit_k_min -18
_diffrn_reflns_limit_l_max 26
_diffrn_reflns_limit_l_min -23
_diffrn_reflns_number 18603
_diffrn_reflns_theta_full 25.143
_diffrn_reflns_theta_max 29.580
_diffrn_reflns_theta_min 1.125
_diffrn_standards_number 0
_exptl_absorpt_coefficient_mu 0.289
_exptl_absorpt_correction_T_max 0.96
_exptl_absorpt_correction_T_min 0.90
_exptl_absorpt_correction_type multi-scan
_exptl_absorpt_process_details 'SORTAV (Blessing)'
_exptl_crystal_colour yellow
_exptl_crystal_density_diffrn 1.329
_exptl_crystal_description prism
_exptl_crystal_F_000 796
_exptl_crystal_size_max 0.38
_exptl_crystal_size_mid 0.21
_exptl_crystal_size_min 0.13
_refine_diff_density_max 0.62
_refine_diff_density_min -0.49
_refine_ls_extinction_method None
_refine_ls_goodness_of_fit_ref 1.1425
_refine_ls_hydrogen_treatment constr
_refine_ls_matrix_type full
_refine_ls_number_parameters 532
_refine_ls_number_reflns 7683
_refine_ls_number_restraints 24
_refine_ls_R_factor_all 0.0890
_refine_ls_R_factor_gt 0.0719
_refine_ls_shift/su_max 0.006668
_refine_ls_structure_factor_coef F
_refine_ls_weighting_details
;

 Method, part 1, Chebychev polynomial, (Watkin, 1994, Prince, 1982) 

 [weight] = 1.0/[A~0~*T~0~(x)+A~1~*T~1~(x) ... +A~n-1~]*T~n-1~(x)] 

 where A~i~ are the Chebychev coefficients listed below and x= Fcalc/Fmax 

 Method = Robust Weighting (Prince, 1982) 

 W = [weight] * [1-(deltaF/6*sigmaF)^2^]^2^ 

 A~i~ are: 

 2.70 -3.38 1.49 

;
_refine_ls_weighting_scheme calc
_refine_ls_wR_factor_all 0.0760
_refine_ls_wR_factor_gt 0.0743
_refine_ls_wR_factor_ref 0.0743
_reflns_limit_h_max 10
_reflns_limit_h_min -10
_reflns_limit_k_max 18
_reflns_limit_k_min -18
_reflns_limit_l_max 26
_reflns_limit_l_min 0
_reflns_number_gt 7683
_reflns_number_total 9872
_reflns_threshold_expression I>3.0\s(I)
_cod_data_source_file ol2016516_si_001.cif
_cod_data_source_block zoekond2
_cod_depositor_comments
;
The following automatic conversions were performed:

'_symmetry_cell_setting' value 'Triclinic' changed to 'triclinic'
according to /home/saulius/struct/CIF-dictionaries/cif_core.dic
dictionary named 'cif_core.dic' version 2.4.1 from 2010-06-29.

Automatic conversion script
Id: cif_fix_values 1715 2011-07-08 13:25:40Z adriana 
;
_cod_original_sg_symbol_H-M 'P -1 '
_cod_database_code 1502351

loop_
_symmetry_equiv_pos_as_xyz
x,y,z
-x,-y,-z

loop_
_atom_site_label
_atom_site_type_symbol
_atom_site_fract_x
_atom_site_fract_y
_atom_site_fract_z
_atom_site_U_iso_or_equiv
_atom_site_occupancy
_atom_site_adp_type
_atom_site_refinement_flags_posn
S1 S 0.67652(6) 1.15193(3) 0.19311(2) 0.0341 1.0000 Uani .
S2 S 0.73236(5) 0.86791(3) -0.01605(2) 0.0304 1.0000 Uani .
S3 S 0.62903(5) 0.37536(3) 0.32286(2) 0.0304 1.0000 Uani .
S4 S 0.76347(5) 0.65529(3) 0.52612(2) 0.0289 1.0000 Uani .
C1 C 0.59637(18) 0.73575(11) 0.23255(8) 0.0268 1.0000 Uani .
C2 C 0.60492(18) 0.79845(11) 0.28253(8) 0.0269 1.0000 Uani .
C3 C 0.60440(18) 0.75095(11) 0.36011(8) 0.0263 1.0000 Uani .
C4 C 0.56753(19) 0.81272(12) 0.40822(8) 0.0290 1.0000 Uani .
C5 C 0.5392(2) 0.91672(12) 0.38128(8) 0.0307 1.0000 Uani .
C6 C 0.55461(19) 0.96301(12) 0.30608(8) 0.0306 1.0000 Uani .
C7 C 0.59321(19) 0.90612(11) 0.25563(8) 0.0276 1.0000 Uani .
C8 C 0.62855(19) 0.95185(11) 0.17664(8) 0.0279 1.0000 Uani .
C9 C 0.67025(19) 1.05671(12) 0.14741(8) 0.0281 1.0000 Uani .
C10 C 0.7467(2) 1.24168(12) 0.11443(9) 0.0343 1.0000 Uani .
C11 C 0.7658(2) 1.20117(12) 0.05590(9) 0.0325 1.0000 Uani .
C12 C 0.7223(2) 1.09720(11) 0.07346(8) 0.0299 1.0000 Uani .
C13 C 0.73571(19) 1.03221(11) 0.02594(8) 0.0287 1.0000 Uani .
C14 C 0.7964(2) 1.05757(12) -0.05005(8) 0.0307 1.0000 Uani .
C15 C 0.80130(19) 0.97796(12) -0.08018(8) 0.0291 1.0000 Uani .
C16 C 0.69100(19) 0.93085(11) 0.05291(8) 0.0274 1.0000 Uani .
C17 C 0.63409(18) 0.88888(11) 0.12798(8) 0.0267 1.0000 Uani .
C18 C 0.58814(18) 0.78263(12) 0.15563(8) 0.0281 1.0000 Uani .
C19 C 0.5365(2) 0.72566(12) 0.10906(8) 0.0325 1.0000 Uani .
C20 C 0.5033(2) 0.62316(13) 0.13675(8) 0.0340 1.0000 Uani .
C21 C 0.5280(2) 0.57484(12) 0.21124(8) 0.0320 1.0000 Uani .
C22 C 0.57713(18) 0.62891(11) 0.26020(8) 0.0284 1.0000 Uani .
C23 C 0.61648(18) 0.57994(11) 0.33824(8) 0.0266 1.0000 Uani .
C24 C 0.64435(18) 0.47196(11) 0.36699(8) 0.0268 1.0000 Uani .
C25 C 0.6980(2) 0.28139(12) 0.39990(8) 0.0310 1.0000 Uani D
C26 C 0.73218(19) 0.32081(11) 0.45630(8) 0.0294 1.0000 Uani .
C27 C 0.70262(19) 0.42887(11) 0.43901(8) 0.0273 1.0000 Uani .
C28 C 0.73249(18) 0.49156(11) 0.48569(8) 0.0267 1.0000 Uani .
C29 C 0.80033(18) 0.46137(11) 0.55883(7) 0.0267 1.0000 Uani .
C30 C 0.82281(19) 0.54014(11) 0.58810(8) 0.0282 1.0000 Uani .
C31 C 0.69963(19) 0.59666(11) 0.45914(8) 0.0267 1.0000 Uani .
C32 C 0.63861(18) 0.64183(11) 0.38638(8) 0.0270 1.0000 Uani .
C33 C 0.7797(3) 1.34822(13) 0.11765(10) 0.0437 1.0000 Uani D
C37 C 0.8502(2) 0.97338(12) -0.15728(8) 0.0315 1.0000 Uani .
C38 C 0.8815(2) 1.07724(12) -0.21025(8) 0.0307 1.0000 Uani .
C39 C 0.9276(2) 1.06931(13) -0.28831(8) 0.0349 1.0000 Uani .
C40 C 0.9324(2) 1.17267(14) -0.34446(9) 0.0427 1.0000 Uani .
C45 C 0.8830(2) 0.54086(11) 0.66288(8) 0.0306 1.0000 Uani .
C46 C 0.9136(2) 0.43485(12) 0.71502(8) 0.0313 1.0000 Uani .
C47 C 0.9602(2) 0.43913(13) 0.79286(8) 0.0363 1.0000 Uani .
C48 C 0.9752(2) 0.33532(13) 0.84731(9) 0.0411 1.0000 Uani .
C34 C 0.9495(8) 1.3916(4) 0.0800(2) 0.0428 0.6885 Uani D
C35 C 1.1121(6) 1.3350(3) 0.1144(3) 0.0643 0.6885 Uani D
C36 C 1.2784(6) 1.3816(4) 0.0661(4) 0.1089 0.6885 Uani D
C341 C 0.980(2) 1.3665(9) 0.1059(6) 0.0565 0.3115 Uani D
C351 C 1.0879(13) 1.3137(8) 0.1728(8) 0.0970 0.3115 Uani D
C361 C 1.2854(12) 1.3324(11) 0.1561(13) 0.2098 0.3115 Uani D
C41 C 0.700(2) 0.1734(11) 0.3951(9) 0.0332 0.5296 Uani D
C42 C 0.8673(7) 0.1157(3) 0.4304(3) 0.0436 0.5296 Uani D
C43 C 1.0273(8) 0.1541(4) 0.3857(4) 0.0615 0.5296 Uani D
C44 C 1.1976(6) 0.0998(4) 0.4196(4) 0.0873 0.5296 Uani D
C411 C 0.730(2) 0.1698(14) 0.4003(12) 0.0427 0.4704 Uani D
C421 C 0.9252(9) 0.1352(4) 0.4005(3) 0.0523 0.4704 Uani D
C431 C 1.0336(6) 0.1853(4) 0.3328(4) 0.0594 0.4704 Uani D
C441 C 1.2308(6) 0.1676(5) 0.3422(4) 0.0800 0.4704 Uani D
H41 H 0.5630 0.7825 0.4600 0.0375 1.0000 Uiso R
H51 H 0.5074 0.9563 0.4146 0.0405 1.0000 Uiso R
H61 H 0.5387 1.0346 0.2887 0.0396 1.0000 Uiso R
H111 H 0.8047 1.2385 0.0082 0.0407 1.0000 Uiso R
H141 H 0.8297 1.1237 -0.0765 0.0389 1.0000 Uiso R
H191 H 0.5227 0.7575 0.0579 0.0414 1.0000 Uiso R
H201 H 0.4641 0.5857 0.1047 0.0433 1.0000 Uiso R
H211 H 0.5119 0.5040 0.2291 0.0418 1.0000 Uiso R
H261 H 0.7708 0.2810 0.5031 0.0370 1.0000 Uiso R
H291 H 0.8267 0.3927 0.5843 0.0343 1.0000 Uiso R
H371 H 0.9548 0.9321 -0.1558 0.0413 1.0000 Uiso R
H372 H 0.7565 0.9437 -0.1755 0.0413 1.0000 Uiso R
H381 H 0.9761 1.1070 -0.1927 0.0412 1.0000 Uiso R
H382 H 0.7775 1.1190 -0.2117 0.0412 1.0000 Uiso R
H391 H 1.0399 1.0356 -0.2879 0.0458 1.0000 Uiso R
H392 H 0.8410 1.0308 -0.3028 0.0458 1.0000 Uiso R
H401 H 0.9613 1.1646 -0.3922 0.0536 1.0000 Uiso R
H402 H 1.0192 1.2115 -0.3304 0.0536 1.0000 Uiso R
H403 H 0.8202 1.2067 -0.3453 0.0536 1.0000 Uiso R
H451 H 0.9902 0.5757 0.6574 0.0397 1.0000 Uiso R
H452 H 0.7952 0.5758 0.6849 0.0397 1.0000 Uiso R
H461 H 1.0083 0.4014 0.6955 0.0431 1.0000 Uiso R
H462 H 0.8095 0.3978 0.7178 0.0431 1.0000 Uiso R
H471 H 1.0698 0.4711 0.7903 0.0485 1.0000 Uiso R
H472 H 0.8704 0.4783 0.8101 0.0485 1.0000 Uiso R
H481 H 1.0037 0.3421 0.8946 0.0511 1.0000 Uiso R
H482 H 1.0654 0.2957 0.8307 0.0511 1.0000 Uiso R
H483 H 0.8660 0.3029 0.8505 0.0511 1.0000 Uiso R
H411 H 0.6023 0.1436 0.4247 0.0398 0.5296 Uiso R
H412 H 0.6863 0.1692 0.3459 0.0398 0.5296 Uiso R
H421 H 0.8821 0.1243 0.4783 0.0494 0.5296 Uiso R
H422 H 0.8583 0.0456 0.4336 0.0494 0.5296 Uiso R
H431 H 1.0345 0.2247 0.3811 0.0668 0.5296 Uiso R
H432 H 1.0144 0.1435 0.3382 0.0668 0.5296 Uiso R
H441 H 1.2945 0.1265 0.3882 0.0900 0.5296 Uiso R
H442 H 1.2125 0.1103 0.4670 0.0900 0.5296 Uiso R
H443 H 1.1924 0.0291 0.4240 0.0900 0.5296 Uiso R
H4111 H 0.6653 0.1274 0.4400 0.0342 0.4704 Uiso R
H4112 H 0.6883 0.1630 0.3547 0.0342 0.4704 Uiso R
H4211 H 0.9751 0.1520 0.4413 0.0579 0.4704 Uiso R
H4212 H 0.9328 0.0637 0.4079 0.0579 0.4704 Uiso R
H4311 H 1.0036 0.2559 0.3198 0.0623 0.4704 Uiso R
H4312 H 1.0001 0.1570 0.2944 0.0623 0.4704 Uiso R
H4411 H 1.2880 0.2005 0.2969 0.0835 0.4704 Uiso R
H4412 H 1.2661 0.1961 0.3801 0.0835 0.4704 Uiso R
H4413 H 1.2626 0.0972 0.3548 0.0835 0.4704 Uiso R
H331 H 0.7867 1.3472 0.1683 0.0507 1.0000 Uiso R
H332 H 0.6824 1.3909 0.0963 0.0507 1.0000 Uiso R
H341 H 0.9545 1.4601 0.0819 0.0514 0.6885 Uiso R
H342 H 0.9467 1.3894 0.0299 0.0514 0.6885 Uiso R
H351 H 1.1227 1.3415 0.1631 0.0725 0.6885 Uiso R
H352 H 1.1057 1.2653 0.1158 0.0725 0.6885 Uiso R
H361 H 1.3837 1.3467 0.0866 0.1057 0.6885 Uiso R
H362 H 1.2834 1.4513 0.0647 0.1057 0.6885 Uiso R
H363 H 1.2665 1.3752 0.0174 0.1057 0.6885 Uiso R
H3411 H 0.9953 1.4375 0.0957 0.0532 0.3115 Uiso R
H3412 H 1.0163 1.3438 0.0640 0.0532 0.3115 Uiso R
H3511 H 1.0610 1.3385 0.2147 0.0731 0.3115 Uiso R
H3512 H 1.0727 1.2426 0.1854 0.0731 0.3115 Uiso R
H3611 H 1.3686 1.3016 0.1929 0.1193 0.3115 Uiso R
H3612 H 1.2959 1.4040 0.1430 0.1193 0.3115 Uiso R
H3613 H 1.3076 1.3080 0.1137 0.1193 0.3115 Uiso R

loop_
_atom_site_aniso_label
_atom_site_aniso_U_11
_atom_site_aniso_U_22
_atom_site_aniso_U_33
_atom_site_aniso_U_23
_atom_site_aniso_U_13
_atom_site_aniso_U_12
S1 0.0433(2) 0.0298(2) 0.02670(19) -0.00370(15) 0.00710(16) -0.00440(16)
S2 0.0351(2) 0.0302(2) 0.02274(18) -0.00125(14) 0.00227(14) -0.00517(15)
S3 0.0355(2) 0.0288(2) 0.02548(18) -0.00428(15) 0.00036(15) -0.00405(15)
S4 0.0344(2) 0.0270(2) 0.02289(18) -0.00236(14) 0.00201(14) -0.00252(15)
C1 0.0214(7) 0.0305(8) 0.0261(7) -0.0036(6) 0.0015(5) -0.0021(6)
C2 0.0233(7) 0.0306(8) 0.0236(7) -0.0018(6) 0.0037(5) -0.0017(6)
C3 0.0228(7) 0.0265(7) 0.0259(7) -0.0005(5) 0.0011(5) -0.0018(5)
C4 0.0270(7) 0.0322(8) 0.0241(7) -0.0017(6) 0.0047(5) 0.0002(6)
C5 0.0320(8) 0.0320(8) 0.0272(8) -0.0070(6) 0.0052(6) 0.0013(6)
C6 0.0295(8) 0.0288(8) 0.0299(8) -0.0021(6) 0.0052(6) -0.0002(6)
C7 0.0254(7) 0.0275(8) 0.0258(7) 0.0002(6) 0.0029(5) -0.0034(6)
C8 0.0271(7) 0.0290(8) 0.0241(7) -0.0006(6) 0.0018(5) -0.0034(6)
C9 0.0279(7) 0.0311(8) 0.0221(7) -0.0016(6) 0.0004(5) -0.0006(6)
C10 0.0382(9) 0.0288(8) 0.0322(8) -0.0017(6) 0.0056(6) -0.0045(6)
C11 0.0356(8) 0.0278(8) 0.0302(8) -0.0013(6) 0.0046(6) -0.0035(6)
C12 0.0328(8) 0.0291(8) 0.0229(7) 0.0021(6) 0.0002(6) -0.0038(6)
C13 0.0322(8) 0.0282(8) 0.0216(7) 0.0006(6) -0.0018(6) -0.0015(6)
C14 0.0327(8) 0.0326(8) 0.0222(7) 0.0011(6) 0.0004(6) -0.0026(6)
C15 0.0275(7) 0.0340(8) 0.0199(7) 0.0033(6) 0.0017(5) -0.0030(6)
C16 0.0275(7) 0.0285(8) 0.0244(7) -0.0033(6) -0.0011(5) -0.0036(6)
C17 0.0260(7) 0.0279(8) 0.0234(7) -0.0020(6) 0.0017(5) -0.0038(6)
C18 0.0250(7) 0.0303(8) 0.0258(7) -0.0016(6) 0.0012(5) -0.0032(6)
C19 0.0326(8) 0.0357(9) 0.0253(7) -0.0002(6) -0.0004(6) -0.0078(6)
C20 0.0347(8) 0.0371(9) 0.0283(8) -0.0040(6) -0.0032(6) -0.0087(7)
C21 0.0350(8) 0.0318(8) 0.0269(8) -0.0027(6) 0.0007(6) -0.0078(6)
C22 0.0228(7) 0.0336(9) 0.0263(7) -0.0036(6) 0.0037(5) -0.0043(6)
C23 0.0218(7) 0.0301(8) 0.0250(7) -0.0023(6) 0.0047(5) -0.0037(5)
C24 0.0254(7) 0.0307(8) 0.0226(7) -0.0042(6) 0.0036(5) -0.0042(6)
C25 0.0349(8) 0.0274(8) 0.0288(8) -0.0035(6) 0.0011(6) -0.0045(6)
C26 0.0303(8) 0.0294(8) 0.0242(7) 0.0005(6) 0.0024(6) -0.0034(6)
C27 0.0261(7) 0.0274(8) 0.0248(7) -0.0010(6) 0.0055(5) -0.0023(6)
C28 0.0267(7) 0.0277(8) 0.0225(7) -0.0015(5) 0.0066(5) -0.0027(6)
C29 0.0272(7) 0.0283(8) 0.0214(7) -0.0011(5) 0.0040(5) -0.0025(6)
C30 0.0288(8) 0.0294(8) 0.0217(7) 0.0008(6) 0.0027(5) 0.0004(6)
C31 0.0249(7) 0.0289(8) 0.0251(7) -0.0057(6) 0.0039(5) -0.0030(6)
C32 0.0244(7) 0.0301(8) 0.0231(7) -0.0017(6) 0.0064(5) -0.0033(6)
C33 0.0607(11) 0.0275(9) 0.0409(10) -0.0061(7) 0.0070(8) -0.0038(8)
C37 0.0344(8) 0.0322(8) 0.0237(7) -0.0002(6) 0.0004(6) -0.0012(6)
C38 0.0314(8) 0.0347(8) 0.0230(7) -0.0025(6) 0.0031(6) -0.0032(6)
C39 0.0345(8) 0.0405(9) 0.0265(8) -0.0034(6) 0.0033(6) -0.0038(7)
C40 0.0400(9) 0.0470(11) 0.0321(9) 0.0052(7) 0.0045(7) -0.0054(8)
C45 0.0342(8) 0.0273(8) 0.0280(7) -0.0035(6) 0.0015(6) -0.0028(6)
C46 0.0306(8) 0.0311(8) 0.0299(8) -0.0042(6) 0.0023(6) -0.0015(6)
C47 0.0380(9) 0.0411(9) 0.0260(8) -0.0021(7) 0.0011(6) -0.0050(7)
C48 0.0383(9) 0.0458(10) 0.0300(8) 0.0052(7) 0.0033(7) 0.0000(7)
C34 0.065(2) 0.0255(19) 0.034(2) -0.0015(15) 0.013(2) -0.0125(16)
C35 0.058(2) 0.0400(19) 0.103(3) -0.032(2) -0.006(2) -0.0007(16)
C36 0.059(3) 0.083(3) 0.209(6) -0.079(4) 0.005(3) -0.015(2)
C341 0.088(9) 0.036(6) 0.050(7) -0.019(5) 0.019(6) -0.024(6)
C351 0.073(6) 0.077(7) 0.167(12) -0.075(8) -0.047(7) 0.008(5)
C361 0.050(6) 0.162(14) 0.52(3) -0.27(2) -0.063(12) 0.021(7)
C41 0.046(3) 0.020(3) 0.032(5) -0.004(3) 0.000(3) -0.004(2)
C42 0.068(3) 0.0164(18) 0.043(3) -0.0026(17) -0.011(2) 0.0044(17)
C43 0.060(3) 0.038(3) 0.091(4) -0.026(3) 0.008(3) -0.007(2)
C44 0.044(2) 0.077(4) 0.162(6) -0.071(4) -0.014(3) 0.017(2)
C411 0.064(7) 0.033(4) 0.027(3) 0.003(3) -0.019(4) -0.011(4)
C421 0.072(5) 0.029(3) 0.053(4) -0.006(2) -0.005(3) 0.003(3)
C431 0.038(2) 0.037(3) 0.110(5) -0.033(3) 0.011(3) -0.0025(19)
C441 0.046(3) 0.078(4) 0.141(6) -0.073(4) -0.001(3) 0.008(2)

loop_
_atom_type_symbol
_atom_type_scat_dispersion_real
_atom_type_scat_dispersion_imag
_atom_type_scat_Cromer_Mann_a1
_atom_type_scat_Cromer_Mann_b1
_atom_type_scat_Cromer_Mann_a2
_atom_type_scat_Cromer_Mann_b2
_atom_type_scat_Cromer_Mann_a3
_atom_type_scat_Cromer_Mann_b3
_atom_type_scat_Cromer_Mann_a4
_atom_type_scat_Cromer_Mann_b4
_atom_type_scat_Cromer_Mann_c
_atom_type_scat_source
C 0.0033 0.0016 2.3100 20.8439 1.0200 10.2075 1.5886 0.5687 0.8650 51.6512 0.2156 'International Tables Vol C 4.2.6.8 and 6.1.1.4'
H 0.0000 0.0000 0.4930 10.5109 0.3229 26.1257 0.1402 3.1424 0.0408 57.7998 0.0030 'International Tables Vol C 4.2.6.8 and 6.1.1.4'
S 0.1246 0.1234 6.9053 1.4679 5.2034 22.2151 1.4379 0.2536 1.5863 56.1720 0.8669 'International Tables Vol C 4.2.6.8 and 6.1.1.4'

loop_
_geom_angle_atom_site_label_1
_geom_angle_atom_site_label_2
_geom_angle_atom_site_label_3
_geom_angle
_geom_angle_publ_flag
C9 S1 C10 93.21(7) yes
C15 S2 C16 92.84(7) yes
C24 S3 C25 93.21(7) yes
C30 S4 C31 92.96(7) yes
C2 C1 C18 118.96(14) yes
C2 C1 C22 120.40(13) yes
C18 C1 C22 120.30(14) yes
C1 C2 C3 118.61(13) yes
C1 C2 C7 120.41(13) yes
C3 C2 C7 120.58(14) yes
C2 C3 C4 117.74(13) yes
C2 C3 C32 119.59(13) yes
C4 C3 C32 122.66(13) yes
C3 C4 C5 121.08(14) yes
C3 C4 H41 119.2 no
C5 C4 H41 119.7 no
C4 C5 C6 120.52(14) yes
C4 C5 H51 119.6 no
C6 C5 H51 119.9 no
C5 C6 C7 121.10(14) yes
C5 C6 H61 119.5 no
C7 C6 H61 119.4 no
C2 C7 C6 118.29(13) yes
C2 C7 C8 118.39(13) yes
C6 C7 C8 123.28(14) yes
C7 C8 C9 122.77(14) yes
C7 C8 C17 118.75(13) yes
C9 C8 C17 118.33(13) yes
C8 C9 S1 129.04(11) yes
C8 C9 C12 122.43(14) yes
S1 C9 C12 108.48(11) yes
S1 C10 C11 111.10(12) yes
S1 C10 C33 120.20(12) yes
C11 C10 C33 128.71(14) yes
C10 C11 C12 113.10(14) yes
C10 C11 H111 123.2 no
C12 C11 H111 123.7 no
C11 C12 C9 114.11(14) yes
C11 C12 C13 127.01(13) yes
C9 C12 C13 118.78(14) yes
C12 C13 C14 127.18(13) yes
C12 C13 C16 119.51(13) yes
C14 C13 C16 113.30(14) yes
C13 C14 C15 113.49(13) yes
C13 C14 H141 123.3 no
C15 C14 H141 123.2 no
S2 C15 C14 111.06(11) yes
S2 C15 C37 118.91(11) yes
C14 C15 C37 130.00(13) yes
S2 C16 C13 109.28(11) yes
S2 C16 C17 128.21(12) yes
C13 C16 C17 122.34(14) yes
C16 C17 C8 118.50(13) yes
C16 C17 C18 121.85(13) yes
C8 C17 C18 119.61(12) yes
C17 C18 C1 118.95(14) yes
C17 C18 C19 122.30(13) yes
C1 C18 C19 118.75(14) yes
C18 C19 C20 120.73(14) yes
C18 C19 H191 119.4 no
C20 C19 H191 119.8 no
C19 C20 C21 120.38(15) yes
C19 C20 H201 119.9 no
C21 C20 H201 119.7 no
C20 C21 C22 120.95(15) yes
C20 C21 H211 119.8 no
C22 C21 H211 119.2 no
C1 C22 C21 118.27(13) yes
C1 C22 C23 118.87(13) yes
C21 C22 C23 122.82(14) yes
C22 C23 C24 123.12(13) yes
C22 C23 C32 118.72(13) yes
C24 C23 C32 118.05(13) yes
C23 C24 S3 129.64(11) yes
C23 C24 C27 121.67(14) yes
S3 C24 C27 108.58(11) yes
S3 C25 C26 111.23(12) yes
S3 C25 C41 117.4(7) yes
C26 C25 C41 131.3(7) yes
S3 C25 C411 123.5(8) yes
C26 C25 C411 125.1(8) yes
C41 C25 C411 9.3(12) yes
C25 C26 C27 113.40(14) yes
C25 C26 H261 123.4 no
C27 C26 H261 123.2 no
C26 C27 C24 113.59(14) yes
C26 C27 C28 126.44(14) yes
C24 C27 C28 119.93(14) yes
C27 C28 C29 127.39(14) yes
C27 C28 C31 118.89(14) yes
C29 C28 C31 113.69(13) yes
C28 C29 C30 113.45(13) yes
C28 C29 H291 123.2 no
C30 C29 H291 123.4 no
S4 C30 C29 111.24(11) yes
S4 C30 C45 118.56(11) yes
C29 C30 C45 130.17(13) yes
S4 C31 C28 108.61(11) yes
S4 C31 C32 129.14(12) yes
C28 C31 C32 122.04(14) yes
C3 C32 C31 121.13(14) yes
C3 C32 C23 119.57(14) yes
C31 C32 C23 119.27(14) yes
C10 C33 C34 115.0(2) yes
C10 C33 C341 108.8(5) yes
C34 C33 C341 21.2(4) yes
C10 C33 H331 107.5 no
C34 C33 H331 107.0 no
C341 C33 H331 90.9 no
C10 C33 H332 108.3 no
C34 C33 H332 109.5 no
C341 C33 H332 129.2 no
H331 C33 H332 109.5 no
C15 C37 C38 113.37(13) yes
C15 C37 H371 108.8 no
C38 C37 H371 108.6 no
C15 C37 H372 108.2 no
C38 C37 H372 108.4 no
H371 C37 H372 109.5 no
C37 C38 C39 111.65(13) yes
C37 C38 H381 108.8 no
C39 C38 H381 109.0 no
C37 C38 H382 108.9 no
C39 C38 H382 109.0 no
H381 C38 H382 109.5 no
C38 C39 C40 112.54(14) yes
C38 C39 H391 108.8 no
C40 C39 H391 109.0 no
C38 C39 H392 108.7 no
C40 C39 H392 108.4 no
H391 C39 H392 109.5 no
C39 C40 H401 110.1 no
C39 C40 H402 108.9 no
H401 C40 H402 109.5 no
C39 C40 H403 109.5 no
H401 C40 H403 109.5 no
H402 C40 H403 109.5 no
C30 C45 C46 113.78(12) yes
C30 C45 H451 108.7 no
C46 C45 H451 108.5 no
C30 C45 H452 108.4 no
C46 C45 H452 108.0 no
H451 C45 H452 109.5 no
C45 C46 C47 111.99(13) yes
C45 C46 H461 108.5 no
C47 C46 H461 108.8 no
C45 C46 H462 108.9 no
C47 C46 H462 109.1 no
H461 C46 H462 109.5 no
C46 C47 C48 113.06(14) yes
C46 C47 H471 108.7 no
C48 C47 H471 108.7 no
C46 C47 H472 108.3 no
C48 C47 H472 108.6 no
H471 C47 H472 109.5 no
C47 C48 H481 109.8 no
C47 C48 H482 109.2 no
H481 C48 H482 109.5 no
C47 C48 H483 109.3 no
H481 C48 H483 109.5 no
H482 C48 H483 109.5 no
C33 C34 C35 113.6(3) yes
C33 C34 H341 108.8 no
C35 C34 H341 108.5 no
C33 C34 H342 107.6 no
C35 C34 H342 108.9 no
H341 C34 H342 109.5 no
C33 C34 H3411 117.1 no
C35 C34 H3411 80.0 no
H341 C34 H3411 29.0 no
H342 C34 H3411 126.0 no
C33 C34 H3412 111.3 no
C35 C34 H3412 52.7 no
H341 C34 H3412 139.9 no
H342 C34 H3412 59.4 no
H3411 C34 H3412 122.5 no
C34 C35 C36 108.6(4) yes
C34 C35 C341 17.0(7) yes
C36 C35 C341 124.4(7) yes
C34 C35 C351 106.7(7) yes
C36 C35 C351 131.7(8) yes
C341 C35 C351 90.1(10) yes
C34 C35 C361 149.7(5) yes
C36 C35 C361 63.4(8) yes
C341 C35 C361 145.7(9) yes
C351 C35 C361 69.4(10) yes
C34 C35 H351 110.0 no
C36 C35 H351 109.3 no
C341 C35 H351 96.6 no
C351 C35 H351 25.7 no
C361 C35 H351 53.4 no
C34 C35 H352 109.6 no
C36 C35 H352 109.8 no
C341 C35 H352 106.1 no
C351 C35 H352 87.6 no
C361 C35 H352 100.4 no
C34 C35 H3412 37.8 no
C36 C35 H3412 96.2 no
C341 C35 H3412 49.3 no
C351 C35 H3412 131.5 no
C361 C35 H3412 159.1 no
H351 C35 H352 109.5 no
H351 C35 H3412 145.7 no
H352 C35 H3412 81.5 no
C35 C36 C361 57.2(4) yes
C35 C36 H361 110.3 no
C361 C36 H361 61.4 no
C35 C36 H362 109.3 no
C361 C36 H362 99.1 no
H361 C36 H362 109.5 no
C35 C36 H363 108.7 no
C361 C36 H363 151.3 no
H361 C36 H363 109.5 no
H362 C36 H363 109.5 no
C35 C36 H3613 64.6 no
C361 C36 H3613 34.5 no
H361 C36 H3613 46.3 no
H362 C36 H3613 131.1 no
H363 C36 H3613 118.4 no
C33 C341 C35 147.3(10) yes
C33 C341 C351 113.3(8) yes
C35 C341 C351 44.9(7) yes
C33 C341 H341 92.6 no
C35 C341 H341 119.8 no
C351 C341 H341 125.5 no
C33 C341 H3411 107.8 no
C35 C341 H3411 103.2 no
C351 C341 H3411 108.3 no
H341 C341 H3411 18.6 no
C33 C341 H3412 106.7 no
C35 C341 H3412 71.7 no
C351 C341 H3412 111.2 no
H341 C341 H3412 105.1 no
H3411 C341 H3412 109.5 no
C341 C351 C35 45.1(7) yes
C341 C351 C361 110.2(13) yes
C35 C351 C361 70.0(11) yes
C341 C351 H3511 113.3 no
C35 C351 H3511 144.7 no
C361 C351 H3511 105.1 no
C341 C351 H3512 110.5 no
C35 C351 H3512 105.1 no
C361 C351 H3512 108.0 no
H3511 C351 H3512 109.5 no
C351 C361 C35 40.6(5) yes
C351 C361 C36 99.4(10) yes
C35 C361 C36 59.4(8) yes
C351 C361 H351 14.8 no
C35 C361 H351 37.9 no
C36 C361 H351 92.2 no
C351 C361 H3611 119.0 no
C35 C361 H3611 153.2 no
C36 C361 H3611 139.4 no
H351 C361 H3611 128.2 no
C351 C361 H3612 105.9 no
C35 C361 H3612 95.2 no
C36 C361 H3612 68.2 no
H351 C361 H3612 91.3 no
H3611 C361 H3612 109.5 no
C351 C361 H3613 103.1 no
C35 C361 H3613 70.0 no
C36 C361 H3613 44.3 no
H351 C361 H3613 106.8 no
H3611 C361 H3613 109.5 no
H3612 C361 H3613 109.5 no
C25 C41 C42 110.0(10) yes
C25 C41 C421 104.0(9) yes
C42 C41 C421 23.3(3) yes
C25 C41 H411 105.6 no
C42 C41 H411 107.1 no
C421 C41 H411 129.7 no
C25 C41 H412 112.1 no
C42 C41 H412 112.2 no
C421 C41 H412 95.6 no
H411 C41 H412 109.5 no
C25 C41 H4111 112.8 no
C42 C41 H4111 72.5 no
C421 C41 H4111 95.6 no
H411 C41 H4111 35.0 no
H412 C41 H4111 129.1 no
C25 C41 H4112 118.5 no
C42 C41 H4112 108.8 no
C421 C41 H4112 94.0 no
H411 C41 H4112 106.2 no
H412 C41 H4112 6.4 no
H4111 C41 H4112 123.4 no
C41 C42 C43 111.0(7) yes
C41 C42 C411 3.5(13) yes
C43 C42 C411 108.9(10) yes
C41 C42 H421 110.9 no
C43 C42 H421 107.2 no
C411 C42 H421 109.4 no
C41 C42 H422 109.1 no
C43 C42 H422 109.2 no
C411 C42 H422 112.5 no
H421 C42 H422 109.5 no
C41 C42 H4211 122.7 no
C43 C42 H4211 47.6 no
C411 C42 H4211 119.2 no
H421 C42 H4211 59.8 no
H422 C42 H4211 127.8 no
C41 C42 H4212 121.1 no
C43 C42 H4212 65.7 no
C411 C42 H4212 123.1 no
H421 C42 H4212 126.7 no
H422 C42 H4212 43.8 no
H4211 C42 H4212 98.2 no
C42 C43 C44 112.7(5) yes
C42 C43 C421 14.4(6) yes
C44 C43 C421 124.1(8) yes
C42 C43 C431 126.9(7) yes
C44 C43 C431 115.3(7) yes
C421 C43 C431 112.6(10) yes
C42 C43 C441 165.7(5) yes
C44 C43 C441 55.5(3) yes
C421 C43 C441 163.9(7) yes
C431 C43 C441 61.2(5) yes
C42 C43 H431 109.3 no
C44 C43 H431 108.8 no
C421 C43 H431 109.7 no
C431 C43 H431 75.2 no
C441 C43 H431 83.7 no
C42 C43 H432 107.3 no
C44 C43 H432 109.2 no
C421 C43 H432 94.1 no
C431 C43 H432 35.0 no
C441 C43 H432 72.6 no
C42 C43 H4211 43.7 no
C44 C43 H4211 89.7 no
C421 C43 H4211 56.8 no
C431 C43 H4211 151.3 no
C441 C43 H4211 136.0 no
H431 C43 H432 109.5 no
H431 C43 H4211 83.6 no
H432 C43 H4211 150.9 no
C43 C44 C441 68.5(4) yes
C43 C44 H441 108.8 no
C441 C44 H441 41.1 no
C43 C44 H442 110.0 no
C441 C44 H442 131.6 no
H441 C44 H442 109.5 no
C43 C44 H443 109.6 no
C441 C44 H443 116.4 no
H441 C44 H443 109.5 no
H442 C44 H443 109.5 no
C43 C44 H4413 91.9 no
C441 C44 H4413 38.3 no
H441 C44 H4413 42.0 no
H442 C44 H4413 150.1 no
H443 C44 H4413 80.4 no
C25 C411 C42 122.7(13) yes
C25 C411 C421 114.4(11) yes
C42 C411 C421 27.1(4) yes
C25 C411 H411 96.8 no
C42 C411 H411 115.7 no
C421 C411 H411 141.0 no
C25 C411 H412 102.3 no
C42 C411 H412 121.6 no
C421 C411 H412 103.8 no
H411 C411 H412 90.9 no
C25 C411 H4111 110.2 no
C42 C411 H4111 84.9 no
C421 C411 H4111 111.5 no
H411 C411 H4111 31.5 no
H412 C411 H4111 114.2 no
C25 C411 H4112 106.8 no
C42 C411 H4112 119.8 no
C421 C411 H4112 104.1 no
H411 C411 H4112 87.5 no
H412 C411 H4112 5.4 no
H4111 C411 H4112 109.5 no
C411 C421 C41 3.5(13) yes
C411 C421 C43 144.0(10) yes
C41 C421 C43 143.5(8) yes
C411 C421 C431 116.1(9) yes
C41 C421 C431 114.0(7) yes
C43 C421 C431 36.4(6) yes
C411 C421 H432 120.8 no
C41 C421 H432 117.7 no
C43 C421 H432 46.2 no
C431 C421 H432 22.2 no
C411 C421 H4211 105.9 no
C41 C421 H4211 109.3 no
C43 C421 H4211 75.3 no
C431 C421 H4211 107.0 no
H432 C421 H4211 121.5 no
C411 C421 H4212 108.8 no
C41 C421 H4212 107.7 no
C43 C421 H4212 104.2 no
C431 C421 H4212 109.4 no
H432 C421 H4212 87.9 no
H4211 C421 H4212 109.5 no
C421 C431 C43 31.0(5) yes
C421 C431 C441 114.2(6) yes
C43 C431 C441 84.5(7) yes
C421 C431 H431 64.9 no
C43 C431 H431 51.6 no
C441 C431 H431 87.3 no
C421 C431 H432 59.3 no
C43 C431 H432 70.5 no
C441 C431 H432 98.4 no
H431 C431 H432 121.0 no
C421 C431 H4311 108.0 no
C43 C431 H4311 113.2 no
C441 C431 H4311 110.4 no
H431 C431 H4311 64.2 no
H432 C431 H4311 151.1 no
C421 C431 H4312 106.6 no
C43 C431 H4312 127.3 no
C441 C431 H4312 108.0 no
H431 C431 H4312 164.7 no
H432 C431 H4312 57.3 no
H4311 C431 H4312 109.5 no
C44 C441 C431 89.4(4) yes
C44 C441 C43 56.0(3) yes
C431 C441 C43 34.3(3) yes
C44 C441 H441 37.8 no
C431 C441 H441 127.0 no
C43 C441 H441 93.1 no
C44 C441 H4411 161.8 no
C431 C441 H4411 108.4 no
C43 C441 H4411 142.2 no
H441 C441 H4411 124.5 no
C44 C441 H4412 66.6 no
C431 C441 H4412 108.8 no
C43 C441 H4412 86.8 no
H441 C441 H4412 56.9 no
H4411 C441 H4412 109.5 no
C44 C441 H4413 58.5 no
C431 C441 H4413 111.2 no
C43 C441 H4413 95.7 no
H441 C441 H4413 52.6 no
H4411 C441 H4413 109.5 no
H4412 C441 H4413 109.5 no
C411 H411 C41 11.6 no
C411 H411 H4111 60.6 no
C41 H411 H4111 72.0 no
C411 H412 C41 11.7 no
C42 H422 H4212 73.4 no
C431 H431 C43 53.2 no
C43 H432 C421 39.8 no
C43 H432 C431 74.6 no
C421 H432 C431 98.4 no
C441 H441 C44 101.1 no
H411 H4111 C411 87.9 no
H411 H4111 C41 72.9 no
C411 H4111 C41 15.1 no
C411 H4112 C41 13.6 no
C43 H4211 C42 88.7 no
C43 H4211 C421 47.9 no
C42 H4211 C421 41.4 no
C42 H4212 H422 62.8 no
C42 H4212 C421 41.5 no
H422 H4212 C421 103.5 no
C441 H4413 C44 83.2 no
C34 H341 C341 25.5 no
C34 H341 H3411 63.7 no
C341 H341 H3411 41.2 no
C35 H351 C361 88.7 no
C341 H3411 H341 120.2 no
C341 H3411 C34 36.0 no
H341 H3411 C34 87.3 no
C35 H3412 C341 59.0 no
C35 H3412 C34 89.5 no
C341 H3412 C34 35.2 no
C36 H3613 C361 101.2 no

loop_
_geom_bond_atom_site_label_1
_geom_bond_atom_site_label_2
_geom_bond_distance
_geom_bond_publ_flag
S1 C9 1.7439(16) yes
S1 C10 1.7367(15) yes
S2 C15 1.7476(14) yes
S2 C16 1.7502(15) yes
S3 C24 1.7470(15) yes
S3 C25 1.7369(16) yes
S4 C30 1.7412(15) yes
S4 C31 1.7528(15) yes
C1 C2 1.435(2) yes
C1 C18 1.418(2) yes
C1 C22 1.427(2) yes
C2 C3 1.4284(19) yes
C2 C7 1.424(2) yes
C3 C4 1.407(2) yes
C3 C32 1.456(2) yes
C4 C5 1.387(2) yes
C4 H41 0.950 no
C5 C6 1.389(2) yes
C5 H51 0.950 no
C6 C7 1.395(2) yes
C6 H61 0.950 no
C7 C8 1.4694(19) yes
C8 C9 1.438(2) yes
C8 C17 1.412(2) yes
C9 C12 1.4021(19) yes
C10 C11 1.358(2) yes
C10 C33 1.507(2) yes
C11 C12 1.423(2) yes
C11 H111 0.950 no
C12 C13 1.417(2) yes
C13 C14 1.4414(19) yes
C13 C16 1.397(2) yes
C14 C15 1.353(2) yes
C14 H141 0.950 no
C15 C37 1.500(2) yes
C16 C17 1.4338(19) yes
C17 C18 1.461(2) yes
C18 C19 1.392(2) yes
C19 C20 1.391(2) yes
C19 H191 0.950 no
C20 C21 1.394(2) yes
C20 H201 0.950 no
C21 C22 1.393(2) yes
C21 H211 0.950 no
C22 C23 1.474(2) yes
C23 C24 1.440(2) yes
C23 C32 1.412(2) yes
C24 C27 1.401(2) yes
C25 C26 1.347(2) yes
C25 C41 1.504(14) yes
C25 C411 1.533(18) yes
C26 C27 1.435(2) yes
C26 H261 0.950 no
C27 C28 1.410(2) yes
C28 C29 1.430(2) yes
C28 C31 1.404(2) yes
C29 C30 1.353(2) yes
C29 H291 0.950 no
C30 C45 1.493(2) yes
C31 C32 1.424(2) yes
C33 C34 1.516(6) yes
C33 C341 1.550(15) yes
C33 H331 0.950 no
C33 H332 0.950 no
C37 C38 1.525(2) yes
C37 H371 0.950 no
C37 H372 0.950 no
C38 C39 1.527(2) yes
C38 H381 0.950 no
C38 H382 0.950 no
C39 C40 1.523(2) yes
C39 H391 0.950 no
C39 H392 0.950 no
C40 H401 0.950 no
C40 H402 0.950 no
C40 H403 0.950 no
C45 C46 1.531(2) yes
C45 H451 0.950 no
C45 H452 0.950 no
C46 C47 1.532(2) yes
C46 H461 0.950 no
C46 H462 0.950 no
C47 C48 1.515(2) yes
C47 H471 0.950 no
C47 H472 0.950 no
C48 H481 0.950 no
C48 H482 0.950 no
C48 H483 0.950 no
C34 C35 1.496(6) yes
C34 H341 0.950 no
C34 H342 0.950 no
C34 H3411 0.852 no
C34 H3412 0.917 no
C35 C36 1.584(6) yes
C35 C341 1.073(15) yes
C35 C351 1.070(13) yes
C35 C361 1.546(13) yes
C35 H351 0.950 no
C35 H352 0.950 no
C35 H3412 1.189 no
C36 C361 1.65(2) yes
C36 H361 0.950 no
C36 H362 0.950 no
C36 H363 0.950 no
C36 H3613 1.172 no
C341 C351 1.517(15) yes
C341 H341 1.247 no
C341 H3411 0.950 no
C341 H3412 0.950 no
C351 C361 1.540(14) yes
C351 H3511 0.950 no
C351 H3512 0.950 no
C361 H351 1.242 no
C361 H3611 0.950 no
C361 H3612 0.950 no
C361 H3613 0.950 no
C41 C42 1.537(16) yes
C41 C421 1.764(17) yes
C41 H411 0.950 no
C41 H412 0.950 no
C41 H4111 0.945 no
C41 H4112 0.815 no
C42 C43 1.487(6) yes
C42 C411 1.304(18) yes
C42 H421 0.950 no
C42 H422 0.950 no
C42 H4211 1.028 no
C42 H4212 1.024 no
C43 C44 1.531(7) yes
C43 C421 0.842(7) yes
C43 C431 0.972(7) yes
C43 C441 1.718(8) yes
C43 H431 0.950 no
C43 H432 0.950 no
C43 H4211 1.098 no
C44 C441 1.522(8) yes
C44 H441 0.950 no
C44 H442 0.950 no
C44 H443 0.950 no
C44 H4413 1.307 no
C411 C421 1.537(17) yes
C411 H411 1.090 no
C411 H412 1.086 no
C411 H4111 0.950 no
C411 H4112 0.950 no
C421 C431 1.510(7) yes
C421 H432 1.314 no
C421 H4211 0.950 no
C421 H4212 0.950 no
C431 C441 1.513(6) yes
C431 H431 1.173 no
C431 H432 0.578 no
C431 H4311 0.950 no
C431 H4312 0.950 no
C441 H441 1.020 no
C441 H4411 0.950 no
C441 H4412 0.950 no
C441 H4413 0.950 no
H411 H4111 0.571 no
H422 H4212 0.739 no
H341 H3411 0.461 no
